data_1546291
loop_
_publ_author_name
'Momma, K.'
'Ikeda, T.'
'Nishikubo, K.'
'Takahashi, N.'
'Honma, C.'
'Takada, M.'
'Furukawa, Y.'
'Nagase, T.'
'Kudoh, Y.'

_publ_section_title
;
 New silica clathrate minerals that are isostructural with natural gas
 hydrates
;
_journal_name_full 'Nature Communications'
_journal_page_first 1
_journal_page_last 7
_journal_paper_doi 10.1138/ncomms1196
_journal_volume 2
_journal_year 2011
_chemical_formula_sum 'Al0.024 Na0.015 O4 Si1.978'
_chemical_name_common 'silica clathrate sII'
_chemical_name_mineral chibaite
_space_group_IT_number 88
_space_group_name_H-M_alt 'I 41/a'
_symmetry_space_group_name_Hall '-I 4ad'
_symmetry_space_group_name_H-M 'I 41/a :2'
_cell_angle_alpha 90
_cell_angle_beta 90
_cell_angle_gamma 90
_cell_formula_units_Z 68
_cell_length_a 13.7002(2)
_cell_length_b 13.7002(2)
_cell_length_c 19.4438(4)
_cell_volume 3649.51(11)
_cod_data_source_file chibaite-tetra.cif
_cod_data_source_block chibaite-tetra
_cod_original_formula_sum 'Na0.015 Si1.978 Al0.024 O4'
_cod_database_code 1546291

loop_
_space_group_symop_operation_xyz
'x, y, z'
'-x, -y, -z'
'-x+1/2, -y, z+1/2'
'x+1/2, y, -z+1/2'
'-y+3/4, x+1/4, z+1/4'
'y+1/4, -x+3/4, -z+3/4'
'y+3/4, -x+3/4, z+3/4'
'-y+1/4, x+1/4, -z+1/4'
'x+1/2, y+1/2, z+1/2'
'-x+1/2, -y+1/2, -z+1/2'
'-x, -y+1/2, z'
'x, y+1/2, -z'
'-y+1/4, x+3/4, z+3/4'
'y+3/4, -x+1/4, -z+1/4'
'y+1/4, -x+1/4, z+1/4'
'-y+3/4, x+3/4, -z+3/4'

loop_
_atom_site_label
_atom_site_occupancy
_atom_site_fract_x
_atom_site_fract_y
_atom_site_fract_z
_atom_site_adp_type
_atom_site_U_iso_or_equiv
_atom_site_type_symbol
T1 1.0 0.000000 0.250000 0.125000 Uiso 0.002600 T
T2 1.0 0.0011(7) 0.0675(4) 0.2175(4) Uiso 0.002600 T
T3 1.0 0.0007(7) 0.3661(4) 0.3684(4) Uiso 0.002600 T
T4 1.0 0.3125(4) 0.0721(5) 0.0609(4) Uiso 0.002600 T
T5 1.0 0.2070(5) 0.0570(5) 0.4261(4) Uiso 0.002600 T
O1 1.0 0.0946(7) 0.2350(10) 0.0792(5) Uiso 0.031200 O
O2 1.0 0.1048(10) 0.0292(7) 0.1976(7) Uiso 0.031200 O
O3 1.0 0.2618(9) 0.1749(9) 0.0496(7) Uiso 0.031200 O
O4 1.0 0.0133(11) 0.4063(10) 0.2950(7) Uiso 0.031200 O
O5 1.0 0.2507(10) 0.0050(10) 0.1184(7) Uiso 0.031200 O
O6 1.0 0.000000 0.250000 0.3665(10) Uiso 0.031200 O
O7 1.0 0.1060(13) 0.0966(13) 0.3898(7) Uiso 0.031200 O
O8 1.0 0.4230(13) 0.0874(13) 0.0812(7) Uiso 0.031200 O
O9 1.0 0.3167(10) 0.5065(9) 0.0094(8) Uiso 0.031200 O
Me1 0.9140 0.000000 0.000000 0.000000 Uiso 0.096000 C
Me2 0.2240 0.498(6) 0.191(3) 0.013(3) Uiso 0.105000 C
Me3 0.4990 0.030(2) 0.1767(16) 0.5839(15) Uiso 0.105000 C
